data_4033891
loop_
_publ_author_name
'Dhanasekaran, Sivasankaran'
'Kannaujiya, Vinod K.'
'Biswas, Rayhan G.'
'Singh, Vinod K.'

_publ_section_title
;
 Enantioselective A<sup>3</sup>-Coupling Reaction Employing Chiral
 Cu<sup>I</sup>- <sup>i</sup>PrpyboxdiPh/ N-Boc-(l)-Proline Complex under
 Cooperative Catalysis: Application in the Synthesis of
 (Indol-2-yl)methanamines.
;
_journal_issue 6
_journal_name_full 'The Journal of organic chemistry'
_journal_page_first 3275
_journal_page_last 3292
_journal_paper_doi 10.1021/acs.joc.8b03225
_journal_volume 84
_journal_year 2019
_chemical_absolute_configuration rm
_chemical_formula_sum 'C29 H26 N2 O3 S'
_chemical_formula_weight 482.58
_space_group_crystal_system orthorhombic
_space_group_IT_number 19
_space_group_name_Hall 'P 2ac 2ab'
_space_group_name_H-M_alt 'P 21 21 21'
_atom_sites_solution_hydrogens geom
_audit_creation_method SHELXL-2016/6
_cell_angle_alpha 90
_cell_angle_beta 90
_cell_angle_gamma 90
_cell_formula_units_Z 4
_cell_length_a 5.5820(2)
_cell_length_b 10.6694(3)
_cell_length_c 40.2605(10)
_cell_measurement_reflns_used 3047
_cell_measurement_temperature 296(2)
_cell_measurement_theta_max 25.242
_cell_measurement_theta_min 2.44
_cell_volume 2397.78(12)
_computing_structure_refinement 'SHELXL-2016/6 (Sheldrick, 2016)'
_computing_structure_solution 'SHELXT 2014/5 (Sheldrick, 2014)'
_diffrn_ambient_temperature 296(2)
_diffrn_measured_fraction_theta_full 0.999
_diffrn_measured_fraction_theta_max 0.997
_diffrn_measurement_device_type 'Bruker APEX-II CCD'
_diffrn_measurement_method '\f and \w scans'
_diffrn_radiation_type MoK\a
_diffrn_radiation_wavelength 0.71073
_diffrn_reflns_av_R_equivalents 0.0609
_diffrn_reflns_av_unetI/netI 0.0802
_diffrn_reflns_Laue_measured_fraction_full 0.999
_diffrn_reflns_Laue_measured_fraction_max 0.997
_diffrn_reflns_limit_h_max 7
_diffrn_reflns_limit_h_min -7
_diffrn_reflns_limit_k_max 9
_diffrn_reflns_limit_k_min -15
_diffrn_reflns_limit_l_max 54
_diffrn_reflns_limit_l_min -56
_diffrn_reflns_number 23729
_diffrn_reflns_point_group_measured_fraction_full 1.000
_diffrn_reflns_point_group_measured_fraction_max 0.995
_diffrn_reflns_theta_full 25.242
_diffrn_reflns_theta_max 30.023
_diffrn_reflns_theta_min 2.023
_exptl_absorpt_coefficient_mu 0.170
_exptl_absorpt_correction_T_max 0.7461
_exptl_absorpt_correction_T_min 0.6929
_exptl_absorpt_correction_type multi-scan
_exptl_absorpt_process_details 'SADABS 2014/4'
_exptl_crystal_colour colourless
_exptl_crystal_density_diffrn 1.337
_exptl_crystal_description block
_exptl_crystal_F_000 1016
_exptl_crystal_size_max 0.300
_exptl_crystal_size_mid 0.100
_exptl_crystal_size_min 0.060
_refine_diff_density_max 0.326
_refine_diff_density_min -0.345
_refine_diff_density_rms 0.055
_refine_ls_abs_structure_details
;
 Flack x determined using 1468 quotients [(I+)-(I-)]/[(I+)+(I-)]
 (Parsons, Flack and Wagner, Acta Cryst. B69 (2013) 249-259).
;
_refine_ls_abs_structure_Flack -0.03(5)
_refine_ls_extinction_method none
_refine_ls_goodness_of_fit_ref 1.002
_refine_ls_hydrogen_treatment constr
_refine_ls_matrix_type full
_refine_ls_number_parameters 318
_refine_ls_number_reflns 6947
_refine_ls_number_restraints 0
_refine_ls_restrained_S_all 1.002
_refine_ls_R_factor_all 0.0856
_refine_ls_R_factor_gt 0.0551
_refine_ls_shift/su_max 0.001
_refine_ls_shift/su_mean 0.000
_refine_ls_structure_factor_coef Fsqd
_refine_ls_weighting_details 'w=1/[\s^2^(Fo^2^)+(0.0495P)^2^] where P=(Fo^2^+2Fc^2^)/3'
_refine_ls_weighting_scheme calc
_refine_ls_wR_factor_gt 0.1021
_refine_ls_wR_factor_ref 0.1142
_reflns_Friedel_coverage 0.732
_reflns_Friedel_fraction_full 1.000
_reflns_Friedel_fraction_max 0.993
_reflns_number_gt 4909
_reflns_number_total 6947
_reflns_threshold_expression 'I > 2\s(I)'
_cod_data_source_file jo8b03225_si_002.cif
_cod_data_source_block shelx
_cod_database_code 4033891
_shelx_shelxl_version_number 2016/6
_shelx_space_group_comment
;
The symmetry employed for this shelxl refinement is uniquely defined
by the following loop, which should always be used as a source of
symmetry information in preference to the above space-group names.
They are only intended as comments.
;
_shelx_estimated_absorpt_t_min 0.951
_shelx_estimated_absorpt_t_max 0.990

loop_
_space_group_symop_operation_xyz
'x, y, z'
'-x+1/2, -y, z+1/2'
'-x, y+1/2, -z+1/2'
'x+1/2, -y+1/2, -z'

loop_
_atom_site_label
_atom_site_type_symbol
_atom_site_fract_x
_atom_site_fract_y
_atom_site_fract_z
_atom_site_U_iso_or_equiv
_atom_site_adp_type
_atom_site_occupancy
_atom_site_site_symmetry_order
_atom_site_calc_flag
_atom_site_refinement_flags_posn
_atom_site_refinement_flags_adp
S001 S 0.33613(12) 0.17635(7) 0.38073(2) 0.02654(18) Uani 1 1 d . .
O002 O 0.2893(3) 0.2846(2) 0.36076(5) 0.0320(5) Uani 1 1 d . .
O003 O 0.1425(3) 0.1024(2) 0.39262(5) 0.0369(5) Uani 1 1 d . .
O004 O 0.7336(4) 0.6739(2) 0.24372(5) 0.0425(6) Uani 1 1 d . .
N005 N 0.4799(4) 0.2283(2) 0.41469(5) 0.0232(5) Uani 1 1 d . .
N006 N 0.7880(4) 0.3960(2) 0.36076(6) 0.0329(6) Uani 1 1 d . .
H006 H 0.874218 0.329290 0.360163 0.039 Uiso 1 1 calc R U
C007 C 0.7289(5) 0.1883(3) 0.45798(7) 0.0257(6) Uani 1 1 d . .
C008 C 0.6669(5) 0.3204(3) 0.41476(6) 0.0216(6) Uani 1 1 d . .
C009 C 0.6718(5) 0.4299(3) 0.39142(6) 0.0239(6) Uani 1 1 d . .
H009 H 0.504897 0.449530 0.385960 0.029 Uiso 1 1 calc R U
C00A C 0.5220(5) 0.1465(3) 0.44212(6) 0.0252(6) Uani 1 1 d . .
C00B C 0.7310(5) 0.6061(3) 0.27288(7) 0.0302(7) Uani 1 1 d . .
C00C C 0.7651(5) 0.4679(3) 0.33202(7) 0.0266(7) Uani 1 1 d . .
C00D C 0.8123(5) 0.2967(3) 0.44069(6) 0.0272(6) Uani 1 1 d . .
H00D H 0.946255 0.343736 0.446460 0.033 Uiso 1 1 calc R U
C00E C 0.5840(5) 0.5535(3) 0.32710(7) 0.0314(7) Uani 1 1 d . .
H00E H 0.471329 0.565885 0.343797 0.038 Uiso 1 1 calc R U
C00F C 0.7754(5) 0.5452(3) 0.40840(7) 0.0314(7) Uani 1 1 d . .
C00G C 0.8058(6) 0.1269(3) 0.48717(7) 0.0350(8) Uani 1 1 d . .
H00G H 0.943478 0.152704 0.498233 0.042 Uiso 1 1 calc R U
C00H C 0.9295(5) 0.4515(3) 0.30626(7) 0.0341(8) Uani 1 1 d . .
H00H H 1.053155 0.393751 0.308709 0.041 Uiso 1 1 calc R U
C00I C 0.6713(6) 0.1252(3) 0.33362(7) 0.0369(8) Uani 1 1 d . .
H00I H 0.646315 0.206363 0.325934 0.044 Uiso 1 1 calc R U
C00J C 0.5649(5) 0.6221(3) 0.29780(7) 0.0325(7) Uani 1 1 d . .
H00J H 0.439917 0.678785 0.295059 0.039 Uiso 1 1 calc R U
C00K C 0.5416(5) 0.0793(3) 0.36015(7) 0.0259(6) Uani 1 1 d . .
C00L C 0.7423(6) -0.1169(3) 0.35574(9) 0.0413(8) Uani 1 1 d . .
H00L H 0.763777 -0.198836 0.363028 0.050 Uiso 1 1 calc R U
C00M C 0.3844(6) 0.0483(3) 0.45420(8) 0.0358(8) Uani 1 1 d . .
H00M H 0.244822 0.022714 0.443566 0.043 Uiso 1 1 calc R U
C00N C 0.8783(6) -0.0729(3) 0.32965(8) 0.0368(8) Uani 1 1 d . .
C00O C 0.9115(6) 0.5192(3) 0.27736(7) 0.0375(8) Uani 1 1 d . .
H00O H 1.022850 0.506327 0.260520 0.045 Uiso 1 1 calc R U
C00P C 0.5742(6) -0.0416(3) 0.37135(8) 0.0363(8) Uani 1 1 d . .
H00P H 0.484900 -0.072096 0.389089 0.044 Uiso 1 1 calc R U
C00Q C 0.6458(7) 0.6030(3) 0.43336(8) 0.0434(8) Uani 1 1 d . .
H00Q H 0.499957 0.568750 0.439884 0.052 Uiso 1 1 calc R U
C00R C 0.8398(6) 0.0479(3) 0.31858(7) 0.0413(8) Uani 1 1 d . .
H00R H 0.928343 0.078124 0.300724 0.050 Uiso 1 1 calc R U
C00S C 0.5618(6) 0.7718(3) 0.24052(8) 0.0423(9) Uani 1 1 d . .
H00A H 0.403368 0.737254 0.242015 0.063 Uiso 1 1 calc R U
H00B H 0.581451 0.812274 0.219403 0.063 Uiso 1 1 calc R U
H00C H 0.584814 0.831819 0.257992 0.063 Uiso 1 1 calc R U
C00T C 0.4651(6) -0.0097(3) 0.48287(8) 0.0396(8) Uani 1 1 d . .
H00T H 0.377234 -0.075945 0.491623 0.048 Uiso 1 1 calc R U
C00U C 0.6720(6) 0.0278(3) 0.49887(7) 0.0382(8) Uani 1 1 d . .
H00U H 0.721678 -0.014542 0.517843 0.046 Uiso 1 1 calc R U
C00V C 0.9927(6) 0.5964(4) 0.39950(10) 0.0508(10) Uani 1 1 d . .
H00V H 1.084597 0.559493 0.382889 0.061 Uiso 1 1 calc R U
C00W C 1.0707(7) -0.1532(4) 0.31409(9) 0.0554(11) Uani 1 1 d . .
H00F H 1.225411 -0.122233 0.320475 0.083 Uiso 1 1 calc R U
H00K H 1.055791 -0.150346 0.290348 0.083 Uiso 1 1 calc R U
H00N H 1.053095 -0.238185 0.321560 0.083 Uiso 1 1 calc R U
C00X C 0.7270(9) 0.7096(4) 0.44874(10) 0.0626(12) Uani 1 1 d . .
H00X H 0.634776 0.746754 0.465271 0.075 Uiso 1 1 calc R U
C00Y C 0.9384(11) 0.7613(4) 0.44025(13) 0.0790(16) Uani 1 1 d . .
H00Y H 0.992097 0.833780 0.450686 0.095 Uiso 1 1 calc R U
C00Z C 1.0742(8) 0.7048(5) 0.41577(14) 0.0779(15) Uani 1 1 d . .
H00Z H 1.221634 0.738970 0.409988 0.094 Uiso 1 1 calc R U

loop_
_atom_site_aniso_label
_atom_site_aniso_U_11
_atom_site_aniso_U_22
_atom_site_aniso_U_33
_atom_site_aniso_U_23
_atom_site_aniso_U_13
_atom_site_aniso_U_12
S001 0.0220(3) 0.0296(4) 0.0280(3) -0.0053(3) -0.0065(3) 0.0050(3)
O002 0.0321(11) 0.0337(13) 0.0304(10) -0.0020(10) -0.0114(9) 0.0115(9)
O003 0.0233(10) 0.0420(15) 0.0453(12) -0.0093(11) -0.0034(9) -0.0059(10)
O004 0.0386(12) 0.0609(17) 0.0279(11) 0.0160(12) 0.0053(9) 0.0119(12)
N005 0.0226(12) 0.0265(14) 0.0204(11) -0.0011(10) -0.0016(9) 0.0008(10)
N006 0.0334(14) 0.0360(16) 0.0292(12) 0.0086(12) 0.0085(11) 0.0187(12)
C007 0.0268(14) 0.0270(17) 0.0231(13) -0.0025(13) -0.0005(11) 0.0069(12)
C008 0.0205(12) 0.0217(15) 0.0225(12) -0.0007(12) 0.0007(11) 0.0034(13)
C009 0.0216(13) 0.0259(16) 0.0243(13) 0.0009(12) 0.0005(11) 0.0042(13)
C00A 0.0278(15) 0.0270(17) 0.0207(13) -0.0011(12) 0.0017(11) 0.0050(13)
C00B 0.0290(15) 0.038(2) 0.0242(14) 0.0049(14) -0.0004(11) 0.0013(14)
C00C 0.0246(14) 0.0287(17) 0.0265(14) 0.0025(13) 0.0014(12) 0.0054(13)
C00D 0.0230(14) 0.0283(17) 0.0304(14) -0.0008(13) -0.0048(12) 0.0009(13)
C00E 0.0279(15) 0.040(2) 0.0260(15) 0.0050(15) 0.0077(12) 0.0127(14)
C00F 0.0322(16) 0.0251(17) 0.0367(17) 0.0068(14) -0.0073(13) 0.0007(13)
C00G 0.0422(18) 0.0358(19) 0.0269(15) -0.0021(14) -0.0075(14) 0.0114(16)
C00H 0.0282(15) 0.045(2) 0.0290(16) 0.0005(15) 0.0036(13) 0.0150(15)
C00I 0.0520(19) 0.0341(19) 0.0245(15) -0.0015(14) -0.0004(15) 0.0125(17)
C00J 0.0286(15) 0.0347(19) 0.0343(16) 0.0072(15) 0.0028(13) 0.0105(14)
C00K 0.0269(15) 0.0268(17) 0.0240(14) -0.0061(13) -0.0075(12) 0.0055(13)
C00L 0.0455(19) 0.0275(19) 0.051(2) -0.0098(17) -0.0084(16) 0.0154(16)
C00M 0.0379(18) 0.0312(19) 0.0382(17) 0.0015(15) 0.0002(14) -0.0020(15)
C00N 0.0330(17) 0.040(2) 0.0369(17) -0.0182(16) -0.0115(14) 0.0113(15)
C00O 0.0320(16) 0.053(2) 0.0274(16) 0.0006(16) 0.0096(13) 0.0098(16)
C00P 0.0395(17) 0.0302(19) 0.0392(18) -0.0021(15) -0.0006(14) -0.0002(15)
C00Q 0.053(2) 0.0291(19) 0.048(2) -0.0028(17) 0.0023(18) -0.0032(17)
C00R 0.050(2) 0.045(2) 0.0293(16) -0.0115(16) 0.0063(15) 0.0033(19)
C00S 0.0401(19) 0.050(2) 0.0367(18) 0.0175(17) 0.0001(15) 0.0056(17)
C00T 0.051(2) 0.032(2) 0.0357(17) 0.0093(16) 0.0096(16) 0.0008(16)
C00U 0.055(2) 0.034(2) 0.0255(15) 0.0070(14) 0.0036(16) 0.0136(18)
C00V 0.0294(18) 0.050(3) 0.073(3) 0.017(2) -0.0078(17) -0.0074(17)
C00W 0.040(2) 0.063(3) 0.064(2) -0.028(2) -0.0077(17) 0.016(2)
C00X 0.097(3) 0.028(2) 0.062(3) -0.005(2) -0.022(2) 0.001(2)
C00Y 0.109(4) 0.033(3) 0.095(4) 0.008(3) -0.060(3) -0.009(3)
C00Z 0.053(3) 0.059(3) 0.122(4) 0.037(3) -0.039(3) -0.031(2)

loop_
_atom_type_symbol
_atom_type_description
_atom_type_scat_dispersion_real
_atom_type_scat_dispersion_imag
_atom_type_scat_source
C C 0.0033 0.0016 'International Tables Vol C Tables 4.2.6.8 and 6.1.1.4'
H H 0.0000 0.0000 'International Tables Vol C Tables 4.2.6.8 and 6.1.1.4'
N N 0.0061 0.0033 'International Tables Vol C Tables 4.2.6.8 and 6.1.1.4'
O O 0.0106 0.0060 'International Tables Vol C Tables 4.2.6.8 and 6.1.1.4'
S S 0.1246 0.1234 'International Tables Vol C Tables 4.2.6.8 and 6.1.1.4'

loop_
_geom_angle_atom_site_label_1
_geom_angle_atom_site_label_2
_geom_angle_atom_site_label_3
_geom_angle
O003 S001 O002 119.90(13)
O003 S001 N005 105.80(12)
O002 S001 N005 106.18(12)
O003 S001 C00K 109.19(14)
O002 S001 C00K 109.30(13)
N005 S001 C00K 105.46(12)
C00B O004 C00S 117.0(2)
C00A N005 C008 107.3(2)
C00A N005 S001 120.5(2)
C008 N005 S001 125.15(18)
C00C N006 C009 122.2(2)
C00C N006 H006 118.9
C009 N006 H006 118.9
C00A C007 C00G 119.0(3)
C00A C007 C00D 107.8(2)
C00G C007 C00D 133.0(3)
C00D C008 N005 108.2(2)
C00D C008 C009 128.4(3)
N005 C008 C009 123.1(2)
N006 C009 C008 110.5(2)
N006 C009 C00F 114.7(2)
C008 C009 C00F 110.8(2)
N006 C009 H009 106.8
C008 C009 H009 106.8
C00F C009 H009 106.8
C00M C00A C007 122.7(3)
C00M C00A N005 129.9(3)
C007 C00A N005 107.2(2)
C00J C00B O004 124.2(3)
C00J C00B C00O 118.6(3)
O004 C00B C00O 117.1(3)
C00E C00C N006 123.5(3)
C00E C00C C00H 117.3(3)
N006 C00C C00H 119.2(3)
C008 C00D C007 109.5(3)
C008 C00D H00D 125.3
C007 C00D H00D 125.3
C00C C00E C00J 121.8(3)
C00C C00E H00E 119.1
C00J C00E H00E 119.1
C00V C00F C00Q 118.2(3)
C00V C00F C009 122.5(3)
C00Q C00F C009 119.2(3)
C00U C00G C007 118.4(3)
C00U C00G H00G 120.8
C007 C00G H00G 120.8
C00O C00H C00C 121.0(3)
C00O C00H H00H 119.5
C00C C00H H00H 119.5
C00K C00I C00R 118.8(3)
C00K C00I H00I 120.6
C00R C00I H00I 120.6
C00B C00J C00E 120.1(3)
C00B C00J H00J 120.0
C00E C00J H00J 120.0
C00P C00K C00I 121.1(3)
C00P C00K S001 119.0(2)
C00I C00K S001 120.0(2)
C00N C00L C00P 121.4(3)
C00N C00L H00L 119.3
C00P C00L H00L 119.3
C00T C00M C00A 116.7(3)
C00T C00M H00M 121.6
C00A C00M H00M 121.6
C00L C00N C00R 118.6(3)
C00L C00N C00W 121.0(3)
C00R C00N C00W 120.4(3)
C00H C00O C00B 121.2(3)
C00H C00O H00O 119.4
C00B C00O H00O 119.4
C00K C00P C00L 118.9(3)
C00K C00P H00P 120.5
C00L C00P H00P 120.5
C00X C00Q C00F 121.6(4)
C00X C00Q H00Q 119.2
C00F C00Q H00Q 119.2
C00N C00R C00I 121.2(3)
C00N C00R H00R 119.4
C00I C00R H00R 119.4
O004 C00S H00A 109.5
O004 C00S H00B 109.5
H00A C00S H00B 109.5
O004 C00S H00C 109.5
H00A C00S H00C 109.5
H00B C00S H00C 109.5
C00U C00T C00M 122.1(3)
C00U C00T H00T 119.0
C00M C00T H00T 119.0
C00G C00U C00T 121.1(3)
C00G C00U H00U 119.5
C00T C00U H00U 119.5
C00F C00V C00Z 119.3(4)
C00F C00V H00V 120.3
C00Z C00V H00V 120.3
C00N C00W H00F 109.5
C00N C00W H00K 109.5
H00F C00W H00K 109.5
C00N C00W H00N 109.5
H00F C00W H00N 109.5
H00K C00W H00N 109.5
C00Y C00X C00Q 121.0(4)
C00Y C00X H00X 119.5
C00Q C00X H00X 119.5
C00X C00Y C00Z 118.9(4)
C00X C00Y H00Y 120.5
C00Z C00Y H00Y 120.5
C00Y C00Z C00V 120.9(4)
C00Y C00Z H00Z 119.5
C00V C00Z H00Z 119.5

loop_
_geom_bond_atom_site_label_1
_geom_bond_atom_site_label_2
_geom_bond_distance
S001 O003 1.422(2)
S001 O002 1.431(2)
S001 N005 1.679(2)
S001 C00K 1.753(3)
O004 C00B 1.379(3)
O004 C00S 1.424(4)
N005 C00A 1.427(3)
N005 C008 1.434(4)
N006 C00C 1.394(4)
N006 C009 1.440(3)
N006 H006 0.8600
C007 C00A 1.393(4)
C007 C00G 1.412(4)
C007 C00D 1.428(4)
C008 C00D 1.346(3)
C008 C009 1.500(4)
C009 C00F 1.521(4)
C009 H009 0.9800
C00A C00M 1.387(4)
C00B C00J 1.377(4)
C00B C00O 1.381(4)
C00C C00E 1.377(4)
C00C C00H 1.396(4)
C00D H00D 0.9300
C00E C00J 1.392(4)
C00E H00E 0.9300
C00F C00V 1.378(5)
C00F C00Q 1.383(4)
C00G C00U 1.377(5)
C00G H00G 0.9300
C00H C00O 1.373(4)
C00H H00H 0.9300
C00I C00K 1.380(4)
C00I C00R 1.390(4)
C00I H00I 0.9300
C00J H00J 0.9300
C00K C00P 1.378(4)
C00L C00N 1.378(5)
C00L C00P 1.386(4)
C00L H00L 0.9300
C00M C00T 1.385(4)
C00M H00M 0.9300
C00N C00R 1.381(5)
C00N C00W 1.510(4)
C00O H00O 0.9300
C00P H00P 0.9300
C00Q C00X 1.372(5)
C00Q H00Q 0.9300
C00R H00R 0.9300
C00S H00A 0.9600
C00S H00B 0.9600
C00S H00C 0.9600
C00T C00U 1.381(5)
C00T H00T 0.9300
C00U H00U 0.9300
C00V C00Z 1.405(6)
C00V H00V 0.9300
C00W H00F 0.9600
C00W H00K 0.9600
C00W H00N 0.9600
C00X C00Y 1.346(7)
C00X H00X 0.9300
C00Y C00Z 1.382(7)
C00Y H00Y 0.9300
C00Z H00Z 0.9300
